data_7219816
loop_
_publ_author_name
'Kaur, Gurpreet'
'Choudhury, Angshuman Roy'

_publ_section_title
;
 A comprehensive understanding of the synthons involving C--H&#x22EF;F--C
 hydrogen bond(s) from structural and computational analyses
;
_journal_issue 15
_journal_name_full CrystEngComm
_journal_page_first 2949
_journal_paper_doi 10.1039/C5CE00215J
_journal_volume 17
_journal_year 2015
_chemical_formula_moiety 'C13 H7 F4 N'
_chemical_formula_sum 'C13 H7 F4 N'
_chemical_formula_weight 253.2
_chemical_name_systematic
;
 ?
;
_space_group_IT_number 14
_symmetry_cell_setting monoclinic
_symmetry_Int_Tables_number 14
_symmetry_space_group_name_Hall '-P 2ybc'
_symmetry_space_group_name_H-M 'P 1 21/c 1'
_atom_sites_solution_hydrogens geom
_atom_sites_solution_primary direct
_atom_sites_solution_secondary difmap
_audit_creation_date 2014-06-06T14:32:00-00:00
_audit_creation_method 'WinGX routine CIF_UPDATE'
_audit_update_record
;
2015-01-29 deposited with the CCDC.
2015-03-09 downloaded from the CCDC.
;
_cell_angle_alpha 90
_cell_angle_beta 99.046(4)
_cell_angle_gamma 90
_cell_formula_units_Z 8
_cell_length_a 7.092(2)
_cell_length_b 30.276(10)
_cell_length_c 10.124(3)
_cell_measurement_reflns_used 3678
_cell_measurement_temperature 100
_cell_measurement_theta_max 26.97
_cell_measurement_theta_min 2.44
_cell_volume 2146.8(11)
_computing_data_reduction 'SAINT v7.68A (Bruker, 2009)'
_computing_molecular_graphics 'Olex2 (Dolomanov et al., 2009)'
_computing_publication_material 'Olex2 (Dolomanov et al., 2009)'
_computing_structure_refinement 'XL (Sheldrick, 2008)'
_computing_structure_solution 'ShelXS (Sheldrick, 2008)'
_diffrn_ambient_temperature 100
_diffrn_measured_fraction_theta_full 1
_diffrn_measured_fraction_theta_max 1
_diffrn_measurement_device_type 'Bruker APEX-II CCD'
_diffrn_measurement_method '\f and \w scans'
_diffrn_radiation_monochromator graphite
_diffrn_radiation_type MoK\a
_diffrn_radiation_wavelength 0.71073
_diffrn_reflns_av_R_equivalents 0.049
_diffrn_reflns_limit_h_max 3
_diffrn_reflns_limit_h_min -9
_diffrn_reflns_limit_k_max 38
_diffrn_reflns_limit_k_min -37
_diffrn_reflns_limit_l_max 12
_diffrn_reflns_limit_l_min -12
_diffrn_reflns_number 13669
_diffrn_reflns_theta_full 27.1
_diffrn_reflns_theta_max 27.1
_diffrn_reflns_theta_min 2.15
_diffrn_source 'fine-focus sealed tube'
_diffrn_standards_number 0
_exptl_absorpt_coefficient_mu 0.141
_exptl_absorpt_correction_T_max 0.746
_exptl_absorpt_correction_T_min 0.4409
_exptl_absorpt_correction_type multi-scan
_exptl_absorpt_process_details
;
        SADABS-2008/1 (Bruker,2008) was used for absorption correction.
        wR2(int) was 0.0963 before and 0.0557 after correction.
        The Ratio of minimum to maximum transmission is 0.5910.
        The \l/2 correction factor is 0.0015.
;
_exptl_crystal_colour 'clear light colourless'
_exptl_crystal_density_diffrn 1.567
_exptl_crystal_density_method 'not measured'
_exptl_crystal_description plate
_exptl_crystal_F_000 1024
_exptl_crystal_size_max 0.2
_exptl_crystal_size_mid 0.2
_exptl_crystal_size_min 0.1
_refine_diff_density_max 0.244
_refine_diff_density_min -0.273
_refine_diff_density_rms 0.057
_refine_ls_extinction_method none
_refine_ls_goodness_of_fit_ref 1.019
_refine_ls_hydrogen_treatment constr
_refine_ls_matrix_type full
_refine_ls_number_parameters 325
_refine_ls_number_reflns 4719
_refine_ls_number_restraints 0
_refine_ls_restrained_S_all 1.019
_refine_ls_R_factor_all 0.0672
_refine_ls_R_factor_gt 0.0436
_refine_ls_shift/su_max 0.001
_refine_ls_shift/su_mean 0
_refine_ls_structure_factor_coef Fsqd
_refine_ls_weighting_details 'calc w=1/[\s^2^(Fo^2^)+(0.0554P)^2^+0.3098P] where P=(Fo^2^+2Fc^2^)/3'
_refine_ls_weighting_scheme calc
_refine_ls_wR_factor_gt 0.103
_refine_ls_wR_factor_ref 0.1149
_reflns_number_gt 3430
_reflns_number_total 4719
_reflns_threshold_expression >2sigma(I)
_cod_data_source_file c5ce00215j2.cif
_cod_data_source_block 84
_cod_depositor_comments 'Adding full bibliography for 7219787--7219816.cif.'
_cod_original_cell_volume 2146.6(12)
_cod_database_code 7219816

loop_
_symmetry_equiv_pos_as_xyz
'x, y, z'
'-x, y+1/2, -z+1/2'
'-x, -y, -z'
'x, -y-1/2, z-1/2'

loop_
_atom_site_label
_atom_site_type_symbol
_atom_site_fract_x
_atom_site_fract_y
_atom_site_fract_z
_atom_site_U_iso_or_equiv
_atom_site_adp_type
_atom_site_occupancy
_atom_site_calc_flag
F3 F 0.20707(16) 0.33112(4) 0.71910(13) 0.0373(3) Uani 1 d
F1 F 0.36535(15) 0.54537(3) 0.51989(10) 0.0246(3) Uani 1 d
F2 F 0.65390(15) 0.53408(3) 0.97079(10) 0.0234(3) Uani 1 d
F4 F 0.90761(15) 0.40753(4) 0.77494(13) 0.0344(3) Uani 1 d
F7 F 0.39097(16) 0.21887(4) 0.52876(15) 0.0472(4) Uani 1 d
F8 F -0.33540(16) 0.28001(4) 0.41195(14) 0.0414(3) Uani 1 d
F6 F -0.14481(15) 0.37720(3) 0.08968(10) 0.0239(3) Uani 1 d
F5 F 0.14770(16) 0.44001(3) 0.49752(10) 0.0258(3) Uani 1 d
N1 N 0.6057(2) 0.46101(5) 0.79637(15) 0.0193(3) Uani 1 d
N2 N -0.0575(2) 0.32831(5) 0.32436(15) 0.0212(3) Uani 1 d
C10 C 0.3834(3) 0.35019(6) 0.73147(19) 0.0259(4) Uani 1 d
C9 C 0.3959(3) 0.39526(6) 0.75350(18) 0.0224(4) Uani 1 d
H9 H 0.2846 0.4122 0.7585 0.027 Uiso 1 calc
C8 C 0.5747(3) 0.41534(6) 0.76824(17) 0.0194(4) Uani 1 d
C1 C 0.4963(2) 0.48833(6) 0.72561(17) 0.0179(4) Uani 1 d
H1 H 0.3997 0.4771 0.6583 0.021 Uiso 1 calc
C2 C 0.5128(2) 0.53659(6) 0.74338(17) 0.0176(4) Uani 1 d
C3 C 0.4451(2) 0.56451(6) 0.63699(17) 0.0187(4) Uani 1 d
C4 C 0.4530(3) 0.61003(6) 0.64212(18) 0.0207(4) Uani 1 d
H4 H 0.4078 0.6274 0.5656 0.025 Uiso 1 calc
C5 C 0.5292(3) 0.62958(6) 0.76271(18) 0.0218(4) Uani 1 d
H5 H 0.5343 0.6609 0.7696 0.026 Uiso 1 calc
C11 C 0.5386(3) 0.32394(6) 0.7220(2) 0.0283(4) Uani 1 d
H11 H 0.5239 0.2931 0.7058 0.034 Uiso 1 calc
C12 C 0.7176(3) 0.34356(6) 0.7366(2) 0.0281(4) Uani 1 d
H12 H 0.8282 0.3265 0.7303 0.034 Uiso 1 calc
C13 C 0.7317(3) 0.38849(6) 0.76047(19) 0.0236(4) Uani 1 d
C6 C 0.5978(3) 0.60395(6) 0.87329(18) 0.0211(4) Uani 1 d
H6 H 0.6493 0.6174 0.9559 0.025 Uiso 1 calc
C7 C 0.5901(2) 0.55834(6) 0.86146(17) 0.0181(4) Uani 1 d
C24 C 0.0661(3) 0.21057(6) 0.5439(2) 0.0261(4) Uani 1 d
H24 H 0.0938 0.1841 0.5934 0.031 Uiso 1 calc
C25 C -0.1192(3) 0.22610(6) 0.5144(2) 0.0275(4) Uani 1 d
H25 H -0.2211 0.2105 0.5439 0.033 Uiso 1 calc
C26 C -0.1537(3) 0.26449(6) 0.4416(2) 0.0244(4) Uani 1 d
C21 C -0.0089(3) 0.28908(6) 0.39936(18) 0.0206(4) Uani 1 d
C14 C 0.0333(3) 0.36316(6) 0.36618(17) 0.0190(4) Uani 1 d
H14 H 0.1257 0.3614 0.4448 0.023 Uiso 1 calc
C15 C 0.0016(2) 0.40599(6) 0.29849(17) 0.0180(4) Uani 1 d
C16 C 0.0607(3) 0.44458(6) 0.36830(17) 0.0183(4) Uani 1 d
C17 C 0.0365(2) 0.48652(6) 0.31594(18) 0.0199(4) Uani 1 d
H17 H 0.0781 0.5117 0.3684 0.024 Uiso 1 calc
C18 C -0.0506(2) 0.49070(6) 0.18388(18) 0.0198(4) Uani 1 d
H18 H -0.0677 0.5193 0.145 0.024 Uiso 1 calc
C23 C 0.2084(3) 0.23421(6) 0.5002(2) 0.0279(4) Uani 1 d
C19 C -0.1133(2) 0.45382(6) 0.10742(18) 0.0192(4) Uani 1 d
H19 H -0.1734 0.4568 0.0171 0.023 Uiso 1 calc
C20 C -0.0859(2) 0.41272(6) 0.16633(17) 0.0179(4) Uani 1 d
C22 C 0.1770(3) 0.27338(6) 0.4291(2) 0.0264(4) Uani 1 d
H22 H 0.28 0.2891 0.4015 0.032 Uiso 1 calc

loop_
_atom_site_aniso_label
_atom_site_aniso_U_11
_atom_site_aniso_U_22
_atom_site_aniso_U_33
_atom_site_aniso_U_23
_atom_site_aniso_U_13
_atom_site_aniso_U_12
F3 0.0307(7) 0.0241(6) 0.0574(8) -0.0028(6) 0.0075(6) -0.0106(5)
F1 0.0292(6) 0.0221(6) 0.0209(5) -0.0020(4) -0.0006(5) -0.0013(5)
F2 0.0304(6) 0.0177(5) 0.0207(5) 0.0015(4) -0.0002(4) 0.0015(5)
F4 0.0225(6) 0.0188(6) 0.0621(8) -0.0045(5) 0.0065(5) -0.0010(5)
F7 0.0238(7) 0.0345(7) 0.0838(10) 0.0325(7) 0.0102(6) 0.0085(5)
F8 0.0224(6) 0.0277(7) 0.0746(10) 0.0201(6) 0.0089(6) 0.0025(5)
F6 0.0336(6) 0.0127(5) 0.0246(6) -0.0040(4) 0.0016(5) -0.0003(5)
F5 0.0328(6) 0.0200(6) 0.0220(6) 0.0006(4) -0.0039(5) -0.0007(5)
N1 0.0212(8) 0.0146(7) 0.0225(8) -0.0005(6) 0.0046(6) -0.0003(6)
N2 0.0235(8) 0.0140(7) 0.0264(8) 0.0023(6) 0.0051(6) 0.0027(6)
C10 0.0256(10) 0.0226(10) 0.0293(10) 0.0021(8) 0.0033(8) -0.0067(8)
C9 0.0229(9) 0.0198(10) 0.0243(10) 0.0022(7) 0.0028(8) 0.0003(8)
C8 0.0258(10) 0.0149(9) 0.0173(8) 0.0009(7) 0.0027(7) -0.0004(7)
C1 0.0179(9) 0.0161(9) 0.0201(9) -0.0016(7) 0.0044(7) -0.0018(7)
C2 0.0139(8) 0.0166(9) 0.0233(9) -0.0006(7) 0.0056(7) 0.0004(7)
C3 0.0172(9) 0.0207(9) 0.0181(9) -0.0017(7) 0.0030(7) 0.0003(7)
C4 0.0205(9) 0.0168(9) 0.0252(9) 0.0030(7) 0.0043(7) 0.0023(7)
C5 0.0213(9) 0.0131(9) 0.0318(10) -0.0009(7) 0.0068(8) 0.0003(7)
C11 0.0368(11) 0.0137(9) 0.0340(11) 0.0005(8) 0.0037(9) -0.0027(8)
C12 0.0302(11) 0.0175(10) 0.0361(11) -0.0011(8) 0.0035(9) 0.0047(8)
C13 0.0212(9) 0.0194(9) 0.0299(10) 0.0003(8) 0.0030(8) -0.0028(8)
C6 0.0227(9) 0.0170(9) 0.0238(9) -0.0028(7) 0.0038(8) -0.0021(7)
C7 0.0181(9) 0.0166(9) 0.0197(9) 0.0024(7) 0.0031(7) 0.0006(7)
C24 0.0313(11) 0.0155(9) 0.0316(11) 0.0054(8) 0.0053(8) 0.0002(8)
C25 0.0263(11) 0.0170(9) 0.0407(12) 0.0063(8) 0.0104(9) -0.0036(8)
C26 0.0180(9) 0.0176(9) 0.0372(11) 0.0016(8) 0.0035(8) 0.0018(7)
C21 0.0263(10) 0.0129(8) 0.0225(9) 0.0013(7) 0.0040(8) 0.0006(7)
C14 0.0182(9) 0.0176(9) 0.0216(9) 0.0018(7) 0.0045(7) 0.0019(7)
C15 0.0163(9) 0.0137(8) 0.0245(9) 0.0010(7) 0.0052(7) 0.0009(7)
C16 0.0176(9) 0.0181(9) 0.0191(9) -0.0008(7) 0.0028(7) 0.0004(7)
C17 0.0180(9) 0.0164(9) 0.0254(10) -0.0034(7) 0.0039(7) -0.0016(7)
C18 0.0183(9) 0.0131(9) 0.0286(10) 0.0043(7) 0.0056(7) 0.0008(7)
C23 0.0224(10) 0.0222(10) 0.0393(11) 0.0074(8) 0.0053(8) 0.0047(8)
C19 0.0182(9) 0.0178(9) 0.0215(9) 0.0010(7) 0.0031(7) 0.0010(7)
C20 0.0168(9) 0.0141(9) 0.0232(9) -0.0037(7) 0.0047(7) -0.0006(7)
C22 0.0239(10) 0.0181(9) 0.0383(11) 0.0093(8) 0.0085(8) -0.0006(8)

loop_
_atom_type_symbol
_atom_type_description
_atom_type_scat_dispersion_real
_atom_type_scat_dispersion_imag
_atom_type_scat_source
C C 0.0033 0.0016 'International Tables Vol C Tables 4.2.6.8 and 6.1.1.4'
H H 0 0 'International Tables Vol C Tables 4.2.6.8 and 6.1.1.4'
F F 0.0171 0.0103 'International Tables Vol C Tables 4.2.6.8 and 6.1.1.4'
N N 0.0061 0.0033 'International Tables Vol C Tables 4.2.6.8 and 6.1.1.4'

loop_
_geom_angle_atom_site_label_1
_geom_angle_atom_site_label_2
_geom_angle_atom_site_label_3
_geom_angle
C1 N1 C8 117.19(15)
C14 N2 C21 116.55(15)
F3 C10 C9 117.81(17)
F3 C10 C11 118.80(17)
C11 C10 C9 123.39(18)
C10 C9 H9 120.6
C10 C9 C8 118.84(18)
C8 C9 H9 120.6
C9 C8 N1 123.76(17)
C13 C8 N1 118.67(16)
C13 C8 C9 117.52(17)
N1 C1 H1 118.5
N1 C1 C2 123.00(16)
C2 C1 H1 118.5
C3 C2 C1 119.71(15)
C3 C2 C7 114.59(16)
C7 C2 C1 125.70(16)
F1 C3 C2 117.43(16)
F1 C3 C4 117.85(15)
C4 C3 C2 124.72(16)
C3 C4 H4 121.1
C3 C4 C5 117.84(17)
C5 C4 H4 121.1
C4 C5 H5 119.6
C6 C5 C4 120.70(17)
C6 C5 H5 119.6
C10 C11 H11 120.8
C10 C11 C12 118.32(18)
C12 C11 H11 120.8
C11 C12 H12 120.7
C13 C12 C11 118.65(19)
C13 C12 H12 120.7
F4 C13 C8 118.33(16)
F4 C13 C12 118.39(17)
C12 C13 C8 123.27(18)
C5 C6 H6 120.5
C5 C6 C7 118.93(17)
C7 C6 H6 120.5
F2 C7 C2 118.80(16)
F2 C7 C6 117.96(15)
C6 C7 C2 123.19(16)
C25 C24 H24 120.8
C23 C24 H24 120.8
C23 C24 C25 118.49(18)
C24 C25 H25 120.5
C26 C25 C24 119.03(18)
C26 C25 H25 120.5
F8 C26 C25 119.48(17)
F8 C26 C21 117.88(16)
C25 C26 C21 122.62(17)
C26 C21 N2 118.88(16)
C26 C21 C22 118.17(17)
C22 C21 N2 122.92(17)
N2 C14 H14 118.5
N2 C14 C15 123.01(16)
C15 C14 H14 118.5
C16 C15 C14 119.45(16)
C16 C15 C20 114.54(16)
C20 C15 C14 126.01(16)
F5 C16 C15 117.11(15)
F5 C16 C17 118.27(15)
C17 C16 C15 124.62(16)
C16 C17 H17 121.1
C16 C17 C18 117.70(16)
C18 C17 H17 121.1
C17 C18 H18 119.4
C17 C18 C19 121.19(16)
C19 C18 H18 119.4
F7 C23 C24 118.57(17)
F7 C23 C22 118.14(18)
C24 C23 C22 123.29(18)
C18 C19 H19 120.9
C20 C19 C18 118.17(16)
C20 C19 H19 120.9
F6 C20 C15 118.90(15)
F6 C20 C19 117.32(15)
C19 C20 C15 123.77(16)
C21 C22 H22 120.8
C23 C22 C21 118.36(18)
C23 C22 H22 120.8

loop_
_geom_bond_atom_site_label_1
_geom_bond_atom_site_label_2
_geom_bond_distance
F3 C10 1.365(2)
F1 C3 1.360(2)
F2 C7 1.346(2)
F4 C13 1.361(2)
F7 C23 1.363(2)
F8 C26 1.360(2)
F6 C20 1.353(2)
F5 C16 1.363(2)
N1 C8 1.422(2)
N1 C1 1.275(2)
N2 C21 1.422(2)
N2 C14 1.273(2)
C10 C9 1.383(3)
C10 C11 1.373(3)
C9 H9 0.95
C9 C8 1.393(3)
C8 C13 1.391(3)
C1 H1 0.95
C1 C2 1.475(2)
C2 C3 1.394(2)
C2 C7 1.399(2)
C3 C4 1.380(2)
C4 H4 0.95
C4 C5 1.387(3)
C5 H5 0.95
C5 C6 1.386(3)
C11 H11 0.95
C11 C12 1.388(3)
C12 H12 0.95
C12 C13 1.382(3)
C6 H6 0.95
C6 C7 1.387(2)
C24 H24 0.95
C24 C25 1.383(3)
C24 C23 1.366(3)
C25 H25 0.95
C25 C26 1.377(3)
C26 C21 1.389(3)
C21 C22 1.389(3)
C14 H14 0.95
C14 C15 1.467(2)
C15 C16 1.395(2)
C15 C20 1.398(2)
C16 C17 1.376(3)
C17 H17 0.95
C17 C18 1.388(3)
C18 H18 0.95
C18 C19 1.391(3)
C23 C22 1.387(3)
C19 H19 0.95
C19 C20 1.380(2)
C22 H22 0.95
